data_1555756
loop_
_publ_author_name
'Huang, Yu-Wen'
'Frontier, Alison J.'

_publ_section_title
;
 Nazarov Cyclization/Internal Redox Cyclization Sequence for the Synthesis
 of N-Heterocyclic Bridged Ring Systems.
;
_journal_issue 19
_journal_name_full 'Organic letters'
_journal_page_first 4896
_journal_page_last 4899
_journal_paper_doi 10.1021/acs.orglett.6b02369
_journal_volume 18
_journal_year 2016
_chemical_absolute_configuration syn
_chemical_formula_moiety 'C24 H23 N O3'
_chemical_formula_sum 'C24 H23 N O3'
_chemical_formula_weight 373.43
_chemical_name_common froywh05
_space_group_crystal_system orthorhombic
_space_group_IT_number 19
_space_group_name_Hall 'P 2ac 2ab'
_space_group_name_H-M_alt 'P 21 21 21'
_atom_sites_solution_hydrogens mixed
_atom_sites_solution_primary direct
_atom_sites_solution_secondary difmap
_audit_creation_method SHELXL-2014/7
_cell_angle_alpha 90
_cell_angle_beta 90
_cell_angle_gamma 90
_cell_formula_units_Z 4
_cell_length_a 6.9578(15)
_cell_length_b 11.041(2)
_cell_length_c 24.685(5)
_cell_measurement_reflns_used 1481
_cell_measurement_temperature 100.0(5)
_cell_measurement_theta_max 18.50
_cell_measurement_theta_min 2.48
_cell_volume 1896.3(7)
_computing_cell_refinement 'SAINT (Bruker, 2014)'
_computing_data_collection 'APEX2 (Bruker, 2014)'
_computing_data_reduction 'SAINT (Bruker, 2014)'
_computing_molecular_graphics 'SHELXTL (Sheldrick, 2008)'
_computing_publication_material 'SHELXTL (Sheldrick, 2008)'
_computing_structure_refinement 'SHELXL-2014/7 (Sheldrick, 2014b)'
_computing_structure_solution 'SIR2011 (Burla et al., 2012)'
_diffrn_ambient_temperature 100.0(5)
_diffrn_measured_fraction_theta_full 0.999
_diffrn_measured_fraction_theta_max 0.999
_diffrn_measurement_device_type 'Bruker SMART APEX II CCD platform'
_diffrn_measurement_method '\w scans'
_diffrn_radiation_type MoK\a
_diffrn_radiation_wavelength 0.71073
_diffrn_reflns_av_R_equivalents 0.2471
_diffrn_reflns_av_unetI/netI 0.1363
_diffrn_reflns_Laue_measured_fraction_full 0.999
_diffrn_reflns_Laue_measured_fraction_max 0.999
_diffrn_reflns_limit_h_max 8
_diffrn_reflns_limit_h_min -8
_diffrn_reflns_limit_k_max 13
_diffrn_reflns_limit_k_min -13
_diffrn_reflns_limit_l_max 29
_diffrn_reflns_limit_l_min -29
_diffrn_reflns_number 25991
_diffrn_reflns_point_group_measured_fraction_full 1.000
_diffrn_reflns_point_group_measured_fraction_max 0.998
_diffrn_reflns_theta_full 25.028
_diffrn_reflns_theta_max 25.115
_diffrn_reflns_theta_min 2.021
_diffrn_source 'fine-focus sealed tube'
_exptl_absorpt_coefficient_mu 0.086
_exptl_absorpt_correction_T_max 0.7452
_exptl_absorpt_correction_T_min 0.6279
_exptl_absorpt_correction_type multi-scan
_exptl_absorpt_process_details 'SADABS (Sheldrick, 2014a)'
_exptl_crystal_colour 'pale orange'
_exptl_crystal_density_diffrn 1.308
_exptl_crystal_description needle
_exptl_crystal_F_000 792
_exptl_crystal_size_max 0.28
_exptl_crystal_size_mid 0.10
_exptl_crystal_size_min 0.04
_refine_diff_density_max 0.247
_refine_diff_density_min -0.269
_refine_diff_density_rms 0.059
_refine_ls_abs_structure_details
; 
 Flack x determined using 566 quotients [(I+)-(I-)]/[(I+)+(I-)] 
 (Parsons, Flack and Wagner, Acta Cryst. B69 (2013) 249-259). 
;
_refine_ls_extinction_coef 0.014(2)
_refine_ls_extinction_expression Fc^*^=kFc[1+0.001xFc^2^\l^3^/sin(2\q)]^-1/4^
_refine_ls_extinction_method 'SHELXL-2014/7 (Sheldrick, 2014b)'
_refine_ls_goodness_of_fit_ref 0.993
_refine_ls_hydrogen_treatment constr
_refine_ls_matrix_type full
_refine_ls_number_parameters 255
_refine_ls_number_reflns 3389
_refine_ls_number_restraints 0
_refine_ls_restrained_S_all 0.993
_refine_ls_R_factor_all 0.1409
_refine_ls_R_factor_gt 0.0644
_refine_ls_shift/su_max 0.000
_refine_ls_shift/su_mean 0.000
_refine_ls_structure_factor_coef Fsqd
_refine_ls_weighting_details 'w=1/[\s^2^(Fo^2^)+(0.0539P)^2^] where P=(Fo^2^+2Fc^2^)/3'
_refine_ls_weighting_scheme calc
_refine_ls_wR_factor_gt 0.1154
_refine_ls_wR_factor_ref 0.1444
_reflns_Friedel_coverage 0.714
_reflns_Friedel_fraction_full 1.000
_reflns_Friedel_fraction_max 0.996
_reflns_number_gt 1943
_reflns_number_total 3389
_reflns_threshold_expression 'I > 2\s(I)'
_cod_data_source_file ol6b02369_si_001.cif
_cod_data_source_block froywh05
_cod_database_code 1555756
_shelx_shelxl_version_number 2014/7
_shelx_space_group_comment
; 
The symmetry employed for this shelxl refinement is uniquely defined 
by the following loop, which should always be used as a source of 
symmetry information in preference to the above space-group names. 
They are only intended as comments. 
;
_shelx_estimated_absorpt_t_min 0.976
_shelx_estimated_absorpt_t_max 0.997

loop_
_space_group_symop_operation_xyz
'x, y, z'
'-x+1/2, -y, z+1/2'
'-x, y+1/2, -z+1/2'
'x+1/2, -y+1/2, -z'

loop_
_atom_site_label
_atom_site_type_symbol
_atom_site_fract_x
_atom_site_fract_y
_atom_site_fract_z
_atom_site_U_iso_or_equiv
_atom_site_adp_type
_atom_site_occupancy
_atom_site_site_symmetry_order
_atom_site_calc_flag
_atom_site_refinement_flags_posn
_atom_site_refinement_flags_adp
O1 O 0.2360(6) 0.1190(4) 0.43202(17) 0.0265(12) Uani 1 1 d . .
H1O H 0.2076 0.1491 0.4627 0.040 Uiso 1 1 d R U
O2 O 0.5562(6) 0.2844(4) 0.47196(16) 0.0267(11) Uani 1 1 d . .
O3 O 0.9957(7) 0.1290(4) 0.29765(18) 0.0433(14) Uani 1 1 d . .
N1 N 0.8262(8) 0.1009(5) 0.3992(2) 0.0249(14) Uani 1 1 d . .
H1N H 0.9640 0.0801 0.3970 0.037 Uiso 1 1 d R U
C1 C 0.4945(9) 0.0405(5) 0.3788(2) 0.0196(15) Uani 1 1 d . .
C2 C 0.4400(9) 0.0916(6) 0.4349(2) 0.0219(15) Uani 1 1 d . .
C3 C 0.5343(8) 0.2186(6) 0.4331(3) 0.0223(15) Uani 1 1 d . .
C4 C 0.5854(8) 0.2503(6) 0.3733(2) 0.0211(15) Uani 1 1 d . .
C5 C 0.4758(10) 0.1516(5) 0.3425(2) 0.0251(16) Uani 1 1 d . .
H5A H 0.3392 0.1744 0.3376 0.030 Uiso 1 1 calc R U
H5B H 0.5341 0.1368 0.3065 0.030 Uiso 1 1 calc R U
C6 C 0.8050(9) 0.2180(6) 0.3719(2) 0.0236(16) Uani 1 1 d . .
H6 H 0.8741 0.2798 0.3942 0.028 Uiso 1 1 calc R U
C7 C 0.7048(9) 0.0022(6) 0.3784(3) 0.0242(16) Uani 1 1 d . .
H7A H 0.7216 -0.0708 0.4012 0.029 Uiso 1 1 calc R U
H7B H 0.7443 -0.0184 0.3410 0.029 Uiso 1 1 calc R U
C8 C 0.3699(10) -0.0652(5) 0.3585(3) 0.0279(17) Uani 1 1 d . .
H8A H 0.3994 -0.0815 0.3204 0.042 Uiso 1 1 calc R U
H8B H 0.2338 -0.0439 0.3621 0.042 Uiso 1 1 calc R U
H8C H 0.3971 -0.1376 0.3802 0.042 Uiso 1 1 calc R U
C9 C 0.4829(9) 0.0094(6) 0.4821(2) 0.0248(16) Uani 1 1 d . .
C10 C 0.6418(10) 0.0261(6) 0.5160(2) 0.0280(17) Uani 1 1 d . .
H10 H 0.7242 0.0937 0.5107 0.034 Uiso 1 1 calc R U
C11 C 0.6795(11) -0.0558(6) 0.5574(3) 0.0337(18) Uani 1 1 d . .
H11 H 0.7859 -0.0429 0.5808 0.040 Uiso 1 1 calc R U
C12 C 0.5638(10) -0.1556(6) 0.5648(3) 0.0333(18) Uani 1 1 d . .
H12 H 0.5916 -0.2114 0.5930 0.040 Uiso 1 1 calc R U
C13 C 0.4074(11) -0.1751(6) 0.5314(2) 0.0349(19) Uani 1 1 d . .
H13 H 0.3298 -0.2452 0.5357 0.042 Uiso 1 1 calc R U
C14 C 0.3648(10) -0.0902(6) 0.4911(3) 0.0295(17) Uani 1 1 d . .
H14 H 0.2531 -0.1008 0.4695 0.035 Uiso 1 1 calc R U
C15 C 0.5438(9) 0.3800(5) 0.3566(2) 0.0227(15) Uani 1 1 d . .
C16 C 0.6430(10) 0.4762(6) 0.3791(3) 0.0286(17) Uani 1 1 d . .
H16 H 0.7341 0.4626 0.4071 0.034 Uiso 1 1 calc R U
C17 C 0.6082(10) 0.5934(6) 0.3605(2) 0.0286(16) Uani 1 1 d . .
H17 H 0.6772 0.6592 0.3758 0.034 Uiso 1 1 calc R U
C18 C 0.4761(10) 0.6155(6) 0.3202(2) 0.0289(17) Uani 1 1 d . .
H18 H 0.4542 0.6960 0.3080 0.035 Uiso 1 1 calc R U
C19 C 0.3752(10) 0.5201(6) 0.2976(3) 0.0306(18) Uani 1 1 d . .
H19 H 0.2833 0.5344 0.2699 0.037 Uiso 1 1 calc R U
C20 C 0.4096(10) 0.4032(6) 0.3158(2) 0.0277(17) Uani 1 1 d . .
H20 H 0.3405 0.3376 0.3003 0.033 Uiso 1 1 calc R U
C21 C 0.8852(9) 0.2247(6) 0.3144(3) 0.0264(16) Uani 1 1 d . .
C22 C 0.8849(11) 0.3109(7) 0.2765(3) 0.043(2) Uani 1 1 d . .
H22 H 0.8215 0.3870 0.2782 0.052 Uiso 1 1 calc R U
C23 C 0.9995(11) 0.2654(9) 0.2325(3) 0.048(2) Uani 1 1 d . .
H23 H 1.0245 0.3053 0.1992 0.058 Uiso 1 1 calc R U
C24 C 1.0631(11) 0.1587(8) 0.2472(3) 0.047(2) Uani 1 1 d . .
H24 H 1.1446 0.1088 0.2258 0.057 Uiso 1 1 calc R U

loop_
_atom_site_aniso_label
_atom_site_aniso_U_11
_atom_site_aniso_U_22
_atom_site_aniso_U_33
_atom_site_aniso_U_23
_atom_site_aniso_U_13
_atom_site_aniso_U_12
O1 0.026(3) 0.036(3) 0.018(2) -0.008(2) 0.000(2) -0.001(2)
O2 0.031(3) 0.031(3) 0.019(2) -0.005(2) -0.005(2) 0.002(2)
O3 0.047(4) 0.057(4) 0.026(3) -0.004(3) 0.009(2) 0.009(3)
N1 0.027(3) 0.026(3) 0.021(3) -0.001(3) 0.003(2) 0.005(3)
C1 0.024(4) 0.021(4) 0.013(3) -0.003(3) -0.002(3) 0.003(3)
C2 0.022(4) 0.029(4) 0.015(3) 0.003(3) 0.001(3) 0.000(3)
C3 0.015(3) 0.027(4) 0.025(4) 0.000(3) -0.001(3) 0.003(3)
C4 0.015(4) 0.024(4) 0.024(4) 0.001(3) 0.002(3) -0.004(3)
C5 0.026(4) 0.030(4) 0.020(3) -0.005(3) -0.002(3) 0.001(3)
C6 0.019(4) 0.033(4) 0.018(4) -0.002(3) -0.002(3) 0.002(3)
C7 0.031(4) 0.021(4) 0.020(4) -0.001(3) 0.000(3) 0.002(3)
C8 0.037(4) 0.029(4) 0.018(3) -0.004(3) -0.003(3) -0.001(3)
C9 0.023(4) 0.034(4) 0.018(4) -0.002(3) 0.002(3) 0.005(3)
C10 0.029(4) 0.034(4) 0.021(4) -0.004(3) -0.005(3) -0.003(3)
C11 0.038(5) 0.040(5) 0.023(4) 0.005(4) -0.006(3) 0.006(4)
C12 0.042(5) 0.036(4) 0.023(4) 0.008(3) -0.001(4) 0.008(4)
C13 0.052(5) 0.033(4) 0.020(4) 0.000(3) 0.007(4) -0.002(4)
C14 0.031(4) 0.036(4) 0.021(4) 0.000(3) -0.002(3) 0.001(4)
C15 0.024(4) 0.026(4) 0.018(3) -0.003(3) 0.003(3) 0.003(3)
C16 0.032(4) 0.032(4) 0.022(4) -0.002(3) 0.000(3) -0.001(3)
C17 0.035(4) 0.029(4) 0.022(4) -0.004(3) 0.000(3) 0.003(3)
C18 0.034(4) 0.032(4) 0.020(4) 0.004(3) 0.008(3) 0.007(4)
C19 0.035(4) 0.036(5) 0.020(4) 0.004(3) -0.003(3) 0.004(4)
C20 0.030(4) 0.032(4) 0.021(4) -0.004(3) -0.002(3) -0.001(3)
C21 0.019(4) 0.029(4) 0.031(4) -0.002(3) 0.002(3) 0.002(3)
C22 0.039(5) 0.041(5) 0.049(5) 0.019(4) 0.017(4) 0.008(4)
C23 0.039(5) 0.082(6) 0.023(4) 0.020(4) 0.003(4) -0.015(5)
C24 0.045(6) 0.067(6) 0.030(5) -0.017(4) 0.012(4) -0.011(5)

loop_
_atom_type_symbol
_atom_type_description
_atom_type_scat_dispersion_real
_atom_type_scat_dispersion_imag
_atom_type_scat_source
C C 0.0033 0.0016 'International Tables Vol C Tables 4.2.6.8 and 6.1.1.4'
H H 0.0000 0.0000 'International Tables Vol C Tables 4.2.6.8 and 6.1.1.4'
N N 0.0061 0.0033 'International Tables Vol C Tables 4.2.6.8 and 6.1.1.4'
O O 0.0106 0.0060 'International Tables Vol C Tables 4.2.6.8 and 6.1.1.4'

loop_
_geom_angle_atom_site_label_1
_geom_angle_atom_site_label_2
_geom_angle_atom_site_label_3
_geom_angle
C2 O1 H1O 105.4
C21 O3 C24 106.4(6)
C6 N1 C7 115.8(5)
C6 N1 H1N 106.1
C7 N1 H1N 111.4
C7 C1 C5 107.6(5)
C7 C1 C8 109.2(5)
C5 C1 C8 111.8(5)
C7 C1 C2 110.1(5)
C5 C1 C2 102.2(5)
C8 C1 C2 115.5(5)
O1 C2 C9 110.9(5)
O1 C2 C1 105.9(5)
C9 C2 C1 115.2(5)
O1 C2 C3 102.9(5)
C9 C2 C3 118.9(5)
C1 C2 C3 101.6(5)
O2 C3 C2 124.9(6)
O2 C3 C4 125.9(5)
C2 C3 C4 109.1(5)
C15 C4 C5 116.2(5)
C15 C4 C3 115.2(5)
C5 C4 C3 101.3(5)
C15 C4 C6 113.2(5)
C5 C4 C6 108.2(5)
C3 C4 C6 101.0(5)
C1 C5 C4 103.8(5)
C1 C5 H5A 111.0
C4 C5 H5A 111.0
C1 C5 H5B 111.0
C4 C5 H5B 111.0
H5A C5 H5B 109.0
N1 C6 C21 115.7(5)
N1 C6 C4 106.8(5)
C21 C6 C4 111.4(5)
N1 C6 H6 107.5
C21 C6 H6 107.5
C4 C6 H6 107.5
N1 C7 C1 110.1(5)
N1 C7 H7A 109.6
C1 C7 H7A 109.6
N1 C7 H7B 109.6
C1 C7 H7B 109.6
H7A C7 H7B 108.2
C1 C8 H8A 109.5
C1 C8 H8B 109.5
H8A C8 H8B 109.5
C1 C8 H8C 109.5
H8A C8 H8C 109.5
H8B C8 H8C 109.5
C14 C9 C10 118.4(6)
C14 C9 C2 118.9(6)
C10 C9 C2 122.6(6)
C11 C10 C9 120.2(6)
C11 C10 H10 119.9
C9 C10 H10 119.9
C12 C11 C10 120.6(7)
C12 C11 H11 119.7
C10 C11 H11 119.7
C11 C12 C13 120.3(7)
C11 C12 H12 119.8
C13 C12 H12 119.8
C12 C13 C14 119.1(7)
C12 C13 H13 120.4
C14 C13 H13 120.4
C9 C14 C13 121.3(7)
C9 C14 H14 119.4
C13 C14 H14 119.4
C16 C15 C20 118.8(6)
C16 C15 C4 121.4(6)
C20 C15 C4 119.7(5)
C15 C16 C17 119.5(6)
C15 C16 H16 120.2
C17 C16 H16 120.2
C18 C17 C16 121.3(6)
C18 C17 H17 119.3
C16 C17 H17 119.3
C17 C18 C19 119.6(6)
C17 C18 H18 120.2
C19 C18 H18 120.2
C18 C19 C20 119.3(6)
C18 C19 H19 120.3
C20 C19 H19 120.3
C19 C20 C15 121.3(6)
C19 C20 H20 119.3
C15 C20 H20 119.3
C22 C21 O3 109.9(6)
C22 C21 C6 133.3(6)
O3 C21 C6 116.6(6)
C21 C22 C23 106.2(7)
C21 C22 H22 126.9
C23 C22 H22 126.9
C24 C23 C22 107.1(7)
C24 C23 H23 126.5
C22 C23 H23 126.5
C23 C24 O3 110.5(7)
C23 C24 H24 124.8
O3 C24 H24 124.8

loop_
_geom_bond_atom_site_label_1
_geom_bond_atom_site_label_2
_geom_bond_distance
O1 C2 1.453(7)
O1 H1O 0.8499
O2 C3 1.214(7)
O3 C21 1.370(7)
O3 C24 1.371(8)
N1 C6 1.465(8)
N1 C7 1.472(8)
N1 H1N 0.9873
C1 C7 1.523(9)
C1 C5 1.525(8)
C1 C8 1.537(8)
C1 C2 1.542(8)
C2 C9 1.508(8)
C2 C3 1.549(8)
C3 C4 1.558(8)
C4 C15 1.518(9)
C4 C5 1.531(8)
C4 C6 1.569(8)
C5 H5A 0.9900
C5 H5B 0.9900
C6 C21 1.528(8)
C6 H6 1.0000
C7 H7A 0.9900
C7 H7B 0.9900
C8 H8A 0.9800
C8 H8B 0.9800
C8 H8C 0.9800
C9 C14 1.390(9)
C9 C10 1.399(8)
C10 C11 1.389(8)
C10 H10 0.9500
C11 C12 1.377(9)
C11 H11 0.9500
C12 C13 1.382(9)
C12 H12 0.9500
C13 C14 1.397(9)
C13 H13 0.9500
C14 H14 0.9500
C15 C16 1.384(8)
C15 C20 1.396(9)
C16 C17 1.394(8)
C16 H16 0.9500
C17 C18 1.376(9)
C17 H17 0.9500
C18 C19 1.384(9)
C18 H18 0.9500
C19 C20 1.388(9)
C19 H19 0.9500
C20 H20 0.9500
C21 C22 1.333(9)
C22 C23 1.438(10)
C22 H22 0.9500
C23 C24 1.310(10)
C23 H23 0.9500
C24 H24 0.9500

loop_
_geom_hbond_atom_site_label_D
_geom_hbond_atom_site_label_H
_geom_hbond_atom_site_label_A
_geom_hbond_distance_DH
_geom_hbond_distance_HA
_geom_hbond_distance_DA
_geom_hbond_angle_DHA
_geom_hbond_site_symmetry_A
O1 H1O O2 0.85 2.06 2.884(6) 162.7 4_456
N1 H1N O1 0.99 2.13 2.971(7) 142.6 1_655

loop_
_geom_torsion_atom_site_label_1
_geom_torsion_atom_site_label_2
_geom_torsion_atom_site_label_3
_geom_torsion_atom_site_label_4
_geom_torsion
C7 C1 C2 O1 -176.9(5)
C5 C1 C2 O1 69.0(6)
C8 C1 C2 O1 -52.7(6)
C7 C1 C2 C9 -54.1(7)
C5 C1 C2 C9 -168.2(5)
C8 C1 C2 C9 70.2(7)
C7 C1 C2 C3 75.9(6)
C5 C1 C2 C3 -38.2(6)
C8 C1 C2 C3 -159.9(5)
O1 C2 C3 O2 83.4(7)
C9 C2 C3 O2 -39.5(9)
C1 C2 C3 O2 -167.1(6)
O1 C2 C3 C4 -93.6(5)
C9 C2 C3 C4 143.5(5)
C1 C2 C3 C4 15.9(6)
O2 C3 C4 C15 -38.3(8)
C2 C3 C4 C15 138.7(5)
O2 C3 C4 C5 -164.6(6)
C2 C3 C4 C5 12.4(6)
O2 C3 C4 C6 84.1(7)
C2 C3 C4 C6 -99.0(5)
C7 C1 C5 C4 -67.8(6)
C8 C1 C5 C4 172.3(5)
C2 C1 C5 C4 48.1(6)
C15 C4 C5 C1 -162.2(5)
C3 C4 C5 C1 -36.6(6)
C6 C4 C5 C1 69.1(6)
C7 N1 C6 C21 -70.8(7)
C7 N1 C6 C4 53.9(6)
C15 C4 C6 N1 168.6(5)
C5 C4 C6 N1 -61.1(6)
C3 C4 C6 N1 44.8(6)
C15 C4 C6 C21 -64.2(7)
C5 C4 C6 C21 66.1(6)
C3 C4 C6 C21 172.1(5)
C6 N1 C7 C1 -54.7(7)
C5 C1 C7 N1 60.1(6)
C8 C1 C7 N1 -178.3(5)
C2 C1 C7 N1 -50.5(6)
O1 C2 C9 C14 45.2(8)
C1 C2 C9 C14 -74.9(7)
C3 C2 C9 C14 164.1(5)
O1 C2 C9 C10 -137.6(6)
C1 C2 C9 C10 102.2(7)
C3 C2 C9 C10 -18.7(9)
C14 C9 C10 C11 0.3(9)
C2 C9 C10 C11 -176.9(6)
C9 C10 C11 C12 1.4(10)
C10 C11 C12 C13 -0.6(10)
C11 C12 C13 C14 -2.0(10)
C10 C9 C14 C13 -2.9(9)
C2 C9 C14 C13 174.4(6)
C12 C13 C14 C9 3.7(9)
C5 C4 C15 C16 -175.9(6)
C3 C4 C15 C16 65.9(8)
C6 C4 C15 C16 -49.7(8)
C5 C4 C15 C20 1.0(8)
C3 C4 C15 C20 -117.3(6)
C6 C4 C15 C20 127.2(6)
C20 C15 C16 C17 -0.6(9)
C4 C15 C16 C17 176.3(6)
C15 C16 C17 C18 0.4(10)
C16 C17 C18 C19 0.0(10)
C17 C18 C19 C20 -0.2(9)
C18 C19 C20 C15 0.1(10)
C16 C15 C20 C19 0.3(9)
C4 C15 C20 C19 -176.6(6)
C24 O3 C21 C22 -0.6(8)
C24 O3 C21 C6 -175.5(6)
N1 C6 C21 C22 176.1(7)
C4 C6 C21 C22 53.9(11)
N1 C6 C21 O3 -10.5(8)
C4 C6 C21 O3 -132.7(6)
O3 C21 C22 C23 1.2(9)
C6 C21 C22 C23 174.9(7)
C21 C22 C23 C24 -1.4(9)
C22 C23 C24 O3 1.0(9)
C21 O3 C24 C23 -0.3(8)
